data_4037391
loop_
_publ_author_name
'Debbarma, Suvankar'
'Bera, Sourav Sekhar'
'Maji, Modhu Sudan'

_publ_section_title
;
 Cp*Rh(III)-Catalyzed Low Temperature C-H Allylation of N-Aryl-trichloro
 Acetimidamide.
;
_journal_issue 23
_journal_name_full 'The Journal of organic chemistry'
_journal_page_first 11716
_journal_page_last 11725
_journal_paper_doi 10.1021/acs.joc.6b02150
_journal_volume 81
_journal_year 2016
_chemical_formula_sum 'C13 H13 Cl3 N2 O2'
_chemical_formula_weight 335.60
_space_group_IT_number 14
_space_group_name_Hall '-P 2yn'
_space_group_name_H-M_alt 'P 1 21/n 1'
_symmetry_cell_setting monoclinic
_symmetry_space_group_name_H-M 'P 1 21/n 1'
_atom_sites_solution_hydrogens geom
_atom_sites_solution_primary direct
_atom_sites_solution_secondary difmap
_audit_creation_method SHELXL-97
_cell_angle_alpha 90.00
_cell_angle_beta 93.376(5)
_cell_angle_gamma 90.00
_cell_formula_units_Z 4
_cell_length_a 6.206(5)
_cell_length_b 10.587(5)
_cell_length_c 22.580(5)
_cell_measurement_reflns_used 2258
_cell_measurement_temperature 293(2)
_cell_measurement_theta_max 27
_cell_measurement_theta_min 1.8
_cell_volume 1481.0(14)
_computing_cell_refinement 'SAINT 6.45 ( Bruker, 2003)'
_computing_data_collection 'SMART 5.628 (Bruker, 2003)'
_computing_data_reduction 'SAINT 6.45  (Bruker, 2003)'
_computing_molecular_graphics 'Diamond 2.1e'
_computing_structure_refinement 'SHELXL-97 (Sheldrick, 1997)'
_computing_structure_solution SIR-97
_diffrn_ambient_temperature 293(2)
_diffrn_measured_fraction_theta_full 0.987
_diffrn_measured_fraction_theta_max 0.987
_diffrn_measurement_device_type 'Bruker SMART APEX'
_diffrn_measurement_method /w-scans
_diffrn_radiation_monochromator graphite
_diffrn_radiation_source 'fine-focus sealed tube'
_diffrn_radiation_type MoK\a
_diffrn_radiation_wavelength 0.71069
_diffrn_reflns_av_R_equivalents 0.0839
_diffrn_reflns_av_sigmaI/netI 0.0655
_diffrn_reflns_limit_h_max 7
_diffrn_reflns_limit_h_min -7
_diffrn_reflns_limit_k_max 13
_diffrn_reflns_limit_k_min -13
_diffrn_reflns_limit_l_max 28
_diffrn_reflns_limit_l_min -28
_diffrn_reflns_number 18613
_diffrn_reflns_theta_full 27.04
_diffrn_reflns_theta_max 27.04
_diffrn_reflns_theta_min 1.81
_exptl_absorpt_coefficient_mu 0.620
_exptl_absorpt_correction_T_max 0.9406
_exptl_absorpt_correction_T_min 0.7073
_exptl_absorpt_correction_type empirical
_exptl_absorpt_process_details SADABS
_exptl_crystal_colour colorless
_exptl_crystal_density_diffrn 1.505
_exptl_crystal_density_method 'not measured'
_exptl_crystal_description block
_exptl_crystal_F_000 688
_exptl_crystal_size_max 0.60
_exptl_crystal_size_mid 0.10
_exptl_crystal_size_min 0.10
_refine_diff_density_max 0.809
_refine_diff_density_min -0.919
_refine_diff_density_rms 0.117
_refine_ls_extinction_method none
_refine_ls_goodness_of_fit_ref 1.036
_refine_ls_hydrogen_treatment mixed
_refine_ls_matrix_type full
_refine_ls_number_parameters 181
_refine_ls_number_reflns 3202
_refine_ls_number_restraints 0
_refine_ls_restrained_S_all 1.036
_refine_ls_R_factor_all 0.0927
_refine_ls_R_factor_gt 0.0583
_refine_ls_shift/su_max 0.000
_refine_ls_shift/su_mean 0.000
_refine_ls_structure_factor_coef Fsqd
_refine_ls_weighting_details 'calc w=1/[\s^2^(Fo^2^)+(0.1272P)^2^+0.0000P] where P=(Fo^2^+2Fc^2^)/3'
_refine_ls_weighting_scheme calc
_refine_ls_wR_factor_gt 0.1675
_refine_ls_wR_factor_ref 0.2051
_reflns_number_gt 2151
_reflns_number_total 3202
_reflns_threshold_expression >2sigma(I)
_cod_data_source_file jo6b02150_si_002.cif
_cod_data_source_block monop21n
_cod_depositor_comments
;
The following automatic conversions were performed:

data item '_symmetry_cell_setting' value 'Monoclinic' was changed to
'monoclinic' in accordance with the
/home/saulius/struct/COD-crude-data/automatic-downloads/DataCite-retrospective/ACS/depositions/lib/dictionaries/cif_core.dic
dictionary named 'cif_core.dic' version 2.4.2 last updated on
2011-04-26.

Automatic conversion script
Id: cif_fix_values 6909 2019-04-08 15:41:33Z antanas 
;
_cod_original_sg_symbol_H-M P21/n
_cod_database_code 4037391

loop_
_symmetry_equiv_pos_as_xyz
'x, y, z'
'-x+1/2, y+1/2, -z+1/2'
'-x, -y, -z'
'x-1/2, -y-1/2, z-1/2'

loop_
_atom_site_label
_atom_site_type_symbol
_atom_site_fract_x
_atom_site_fract_y
_atom_site_fract_z
_atom_site_U_iso_or_equiv
_atom_site_adp_type
_atom_site_occupancy
_atom_site_symmetry_multiplicity
_atom_site_calc_flag
_atom_site_refinement_flags
Cl1 Cl -0.14449(16) 0.34705(9) 0.08763(4) 0.0311(3) Uani 1 1 d .
Cl2 Cl -0.12043(17) 0.15609(10) -0.00219(4) 0.0344(3) Uani 1 1 d .
Cl3 Cl 0.17771(19) 0.36768(9) 0.00111(5) 0.0402(3) Uani 1 1 d .
O1 O -0.3872(4) -0.1277(2) 0.08659(12) 0.0294(7) Uani 1 1 d .
O2 O -0.3713(4) -0.3140(2) 0.13422(12) 0.0284(6) Uani 1 1 d .
N1 N 0.1715(5) 0.1767(3) 0.13901(15) 0.0275(8) Uani 1 1 d .
H1 H 0.0803 0.2258 0.1547 0.033 Uiso 1 1 calc R
N2 N 0.3392(5) 0.1128(3) 0.05295(14) 0.0285(8) Uani 1 1 d .
H2 H 0.3194 0.1257 0.0204 0.043 Uiso 1 1 calc R
C12 C 0.1948(6) 0.1798(3) 0.08402(17) 0.0234(8) Uani 1 1 d .
C7 C 0.0095(6) -0.0675(4) 0.15330(17) 0.0273(8) Uani 1 1 d .
H7 H -0.0627 -0.0048 0.1312 0.033 Uiso 1 1 calc R
C2 C 0.2152(6) -0.0316(3) 0.18457(17) 0.0254(8) Uani 1 1 d .
C6 C 0.4941(7) 0.1273(4) 0.20223(18) 0.0304(9) Uani 1 1 d .
H6 H 0.5482 0.2075 0.1952 0.036 Uiso 1 1 calc R
C1 C 0.2974(6) 0.0912(3) 0.17466(17) 0.0255(8) Uani 1 1 d .
C8 C -0.0840(6) -0.1811(4) 0.15352(17) 0.0272(9) Uani 1 1 d .
H8 H -0.0163 -0.2475 0.1741 0.033 Uiso 1 1 calc R
C10 C -0.5858(6) -0.3466(4) 0.10892(19) 0.0296(9) Uani 1 1 d .
H10A H -0.5796 -0.3680 0.0673 0.036 Uiso 1 1 calc R
H10B H -0.6836 -0.2758 0.1123 0.036 Uiso 1 1 calc R
C9 C -0.2945(6) -0.2015(4) 0.12109(18) 0.0263(8) Uani 1 1 d .
C4 C 0.5304(6) -0.0735(4) 0.25072(17) 0.0297(9) Uani 1 1 d .
H4 H 0.6077 -0.1283 0.2762 0.036 Uiso 1 1 calc R
C5 C 0.6104(6) 0.0461(4) 0.23981(18) 0.0311(9) Uani 1 1 d .
H5 H 0.7421 0.0716 0.2578 0.037 Uiso 1 1 calc R
C3 C 0.3338(6) -0.1112(4) 0.22334(18) 0.0280(9) Uani 1 1 d .
H3 H 0.2804 -0.1912 0.2311 0.034 Uiso 1 1 calc R
C13 C 0.0361(6) 0.2604(4) 0.04528(16) 0.0276(9) Uani 1 1 d .
C11 C -0.6627(8) -0.4586(4) 0.1433(2) 0.0420(11) Uani 1 1 d .
H11A H -0.8042 -0.4827 0.1280 0.063 Uiso 1 1 calc R
H11B H -0.6678 -0.4362 0.1844 0.063 Uiso 1 1 calc R
H11C H -0.5648 -0.5279 0.1395 0.063 Uiso 1 1 calc R

loop_
_atom_site_aniso_label
_atom_site_aniso_U_11
_atom_site_aniso_U_22
_atom_site_aniso_U_33
_atom_site_aniso_U_23
_atom_site_aniso_U_13
_atom_site_aniso_U_12
Cl1 0.0358(6) 0.0262(5) 0.0325(6) 0.0015(4) 0.0127(4) 0.0074(4)
Cl2 0.0381(6) 0.0348(6) 0.0295(6) -0.0036(4) -0.0030(4) 0.0075(4)
Cl3 0.0535(7) 0.0235(5) 0.0464(7) 0.0108(4) 0.0271(5) 0.0084(4)
O1 0.0347(16) 0.0209(13) 0.0336(16) 0.0019(12) 0.0091(13) 0.0009(11)
O2 0.0250(14) 0.0271(14) 0.0335(16) 0.0056(12) 0.0036(12) -0.0011(11)
N1 0.0274(17) 0.0239(17) 0.032(2) -0.0041(14) 0.0086(14) 0.0041(13)
N2 0.0341(18) 0.0298(18) 0.0215(18) -0.0031(14) 0.0022(14) 0.0037(14)
C12 0.0278(19) 0.0155(18) 0.028(2) -0.0026(15) 0.0099(16) -0.0014(15)
C7 0.029(2) 0.025(2) 0.029(2) 0.0000(17) 0.0094(16) 0.0036(16)
C2 0.0259(19) 0.026(2) 0.025(2) -0.0067(16) 0.0086(15) 0.0023(15)
C6 0.036(2) 0.027(2) 0.029(2) -0.0064(17) 0.0115(18) -0.0037(17)
C1 0.0267(19) 0.024(2) 0.026(2) -0.0027(16) 0.0076(16) 0.0030(16)
C8 0.027(2) 0.029(2) 0.026(2) 0.0060(16) 0.0036(16) 0.0034(16)
C10 0.027(2) 0.029(2) 0.033(2) -0.0007(17) 0.0043(17) -0.0031(16)
C9 0.029(2) 0.0226(19) 0.029(2) -0.0039(16) 0.0112(16) -0.0016(16)
C4 0.033(2) 0.029(2) 0.028(2) -0.0017(17) 0.0064(17) 0.0088(17)
C5 0.026(2) 0.034(2) 0.034(2) -0.0082(18) 0.0045(17) 0.0020(17)
C3 0.031(2) 0.023(2) 0.030(2) -0.0044(16) 0.0117(17) 0.0008(16)
C13 0.034(2) 0.024(2) 0.026(2) -0.0019(16) 0.0045(17) 0.0006(16)
C11 0.044(3) 0.032(2) 0.051(3) 0.004(2) 0.007(2) -0.009(2)

loop_
_atom_type_symbol
_atom_type_description
_atom_type_scat_dispersion_real
_atom_type_scat_dispersion_imag
_atom_type_scat_source
C C 0.0033 0.0016 'International Tables Vol C Tables 4.2.6.8 and 6.1.1.4'
H H 0.0000 0.0000 'International Tables Vol C Tables 4.2.6.8 and 6.1.1.4'
N N 0.0061 0.0033 'International Tables Vol C Tables 4.2.6.8 and 6.1.1.4'
O O 0.0106 0.0060 'International Tables Vol C Tables 4.2.6.8 and 6.1.1.4'
Cl Cl 0.1484 0.1585 'International Tables Vol C Tables 4.2.6.8 and 6.1.1.4'

loop_
_geom_angle_atom_site_label_1
_geom_angle_atom_site_label_2
_geom_angle_atom_site_label_3
_geom_angle
C9 O2 C10 117.2(3)
C12 N1 C1 119.1(3)
N1 C12 N2 127.5(4)
N1 C12 C13 118.0(3)
N2 C12 C13 114.4(3)
C8 C7 C2 126.6(4)
C3 C2 C1 118.1(3)
C3 C2 C7 123.8(3)
C1 C2 C7 118.1(3)
C5 C6 C1 121.1(4)
C6 C1 N1 121.3(3)
C6 C1 C2 119.7(4)
N1 C1 C2 118.9(3)
C7 C8 C9 120.1(4)
O2 C10 C11 107.0(3)
O1 C9 O2 123.7(4)
O1 C9 C8 126.4(3)
O2 C9 C8 109.9(3)
C5 C4 C3 119.7(4)
C6 C5 C4 119.8(4)
C2 C3 C4 121.5(4)
C12 C13 Cl1 112.6(3)
C12 C13 Cl3 110.6(3)
Cl1 C13 Cl3 108.8(2)
C12 C13 Cl2 107.8(3)
Cl1 C13 Cl2 107.8(2)
Cl3 C13 Cl2 109.1(2)

loop_
_geom_bond_atom_site_label_1
_geom_bond_atom_site_label_2
_geom_bond_distance
Cl1 C13 1.771(4)
Cl2 C13 1.786(4)
Cl3 C13 1.778(4)
O1 C9 1.223(5)
O2 C9 1.324(4)
O2 C10 1.459(5)
N1 C12 1.259(5)
N1 C1 1.416(5)
N2 C12 1.369(5)
C12 C13 1.537(5)
C7 C8 1.335(5)
C7 C2 1.472(6)
C2 C3 1.393(5)
C2 C1 1.419(5)
C6 C5 1.381(6)
C6 C1 1.391(6)
C8 C9 1.475(6)
C10 C11 1.510(5)
C4 C5 1.388(6)
C4 C3 1.393(6)
